data_7033845
loop_
_publ_author_name
'Khavasi, Hamid Reza'
'Mir Mohammad Sadegh, Bahareh'

_publ_section_title
;
 Influence of N-heteroaromatic \p-\p stacking on supramolecular assembly
 and coordination geometry; effect of a single-atom change in the ligand.
;
_journal_issue 12
_journal_name_full 'Dalton transactions (Cambridge, England : 2003)'
_journal_page_first 5488
_journal_page_last 5502
_journal_paper_doi 10.1039/c4dt03518f
_journal_volume 44
_journal_year 2015
_chemical_formula_sum 'C28 H20 Br2 Hg N8 O2'
_chemical_formula_weight 860.91
_chemical_name_systematic
; 
 ? 
;
_space_group_IT_number 2
_symmetry_cell_setting triclinic
_symmetry_space_group_name_Hall '-P 1'
_symmetry_space_group_name_H-M 'P -1'
_atom_sites_solution_hydrogens geom
_atom_sites_solution_primary direct
_atom_sites_solution_secondary difmap
_audit_creation_method SHELXL-97
_audit_update_record
;
2014-07-23 deposited with the CCDC.
2015-01-27 downloaded from the CCDC.
;
_cell_angle_alpha 99.278(19)
_cell_angle_beta 91.024(18)
_cell_angle_gamma 92.56(2)
_cell_formula_units_Z 1
_cell_length_a 3.9332(9)
_cell_length_b 12.278(3)
_cell_length_c 14.441(3)
_cell_measurement_reflns_used 7446
_cell_measurement_temperature 298(2)
_cell_measurement_theta_max 29.16
_cell_measurement_theta_min 2.86
_cell_volume 687.3(3)
_computing_cell_refinement 'X-Area 1.31 (Stoe & Cie GmbH, 2005)'
_computing_data_collection 'X-Area 1.31 (Stoe & Cie GmbH, 2005)'
_computing_data_reduction 'X-Area 1.31 (Stoe & Cie GmbH, 2005)'
_computing_molecular_graphics 'ORTEP-3 for Windows (Farrugia, 1997)'
_computing_publication_material 'WinGX (Farrugia, 1999)'
_computing_structure_refinement 'SHELXL-97 (Sheldrick, 1997)'
_computing_structure_solution 'SHELXS-97 (Sheldrick, 1990)'
_diffrn_ambient_temperature 298(2)
_diffrn_detector_area_resol_mean '0.15 mm'
_diffrn_measured_fraction_theta_full 0.990
_diffrn_measured_fraction_theta_max 0.990
_diffrn_measurement_device_type 'STOE IPDS II'
_diffrn_measurement_method 'rotation method'
_diffrn_radiation_monochromator graphite
_diffrn_radiation_source 'fine-focus sealed tube'
_diffrn_radiation_type MoK\a
_diffrn_radiation_wavelength 0.71073
_diffrn_reflns_av_R_equivalents 0.0985
_diffrn_reflns_av_sigmaI/netI 0.0885
_diffrn_reflns_limit_h_max 5
_diffrn_reflns_limit_h_min -5
_diffrn_reflns_limit_k_max 15
_diffrn_reflns_limit_k_min -16
_diffrn_reflns_limit_l_max 19
_diffrn_reflns_limit_l_min -17
_diffrn_reflns_number 7446
_diffrn_reflns_theta_full 29.16
_diffrn_reflns_theta_max 29.16
_diffrn_reflns_theta_min 2.86
_diffrn_standards_number 0
_exptl_absorpt_coefficient_mu 8.548
_exptl_absorpt_correction_T_max 0.5409
_exptl_absorpt_correction_T_min 0.0967
_exptl_absorpt_correction_type numerical
_exptl_absorpt_process_details 'shape of crystal determined optically'
_exptl_crystal_colour Yellow
_exptl_crystal_density_diffrn 2.080
_exptl_crystal_density_method 'not measured'
_exptl_crystal_description Needle
_exptl_crystal_F_000 410
_exptl_crystal_size_max 0.50
_exptl_crystal_size_mid 0.08
_exptl_crystal_size_min 0.07
_refine_diff_density_max 1.254
_refine_diff_density_min -1.352
_refine_diff_density_rms 0.249
_refine_ls_extinction_method none
_refine_ls_goodness_of_fit_ref 0.994
_refine_ls_hydrogen_treatment constr
_refine_ls_matrix_type full
_refine_ls_number_parameters 187
_refine_ls_number_reflns 3690
_refine_ls_number_restraints 0
_refine_ls_restrained_S_all 0.994
_refine_ls_R_factor_all 0.0952
_refine_ls_R_factor_gt 0.0681
_refine_ls_shift/su_max 0.006
_refine_ls_shift/su_mean 0.000
_refine_ls_structure_factor_coef Fsqd
_refine_ls_weighting_details 'calc w=1/[\s^2^(Fo^2^)+(0.0847P)^2^+0.0000P] where P=(Fo^2^+2Fc^2^)/3'
_refine_ls_weighting_scheme calc
_refine_ls_wR_factor_gt 0.1405
_refine_ls_wR_factor_ref 0.1754
_reflns_number_gt 2377
_reflns_number_total 3690
_reflns_threshold_expression >2sigma(I)
_cod_data_source_file c4dt03518f2.cif
_cod_data_source_block d:\determination\solution\c308\khc308-abs
_cod_depositor_comments
;
The following automatic conversions were performed:

'_symmetry_cell_setting' value 'Triclinic' changed to 'triclinic'
according to
/usr/data/users/saulius/crontab/automatic-downloads/rss-feeds/RSC/lib/dictionaries/cif_core.dic
dictionary named 'cif_core.dic' version 2.4.2 from 2011-04-26.

Automatic conversion script
Id: cif_fix_values 3008 2015-01-20 13:52:24Z robertas 

 Adding full bibliography for 7033842--7033846.cif.
;
_cod_original_sg_symbol_H-M P-1
_cod_original_formula_sum 'C28 H20 Br2 Hg1 N8 O2'
_cod_database_code 7033845

loop_
_symmetry_equiv_pos_as_xyz
'x, y, z'
'-x, -y, -z'

loop_
_atom_site_label
_atom_site_type_symbol
_atom_site_fract_x
_atom_site_fract_y
_atom_site_fract_z
_atom_site_U_iso_or_equiv
_atom_site_adp_type
_atom_site_occupancy
_atom_site_symmetry_multiplicity
_atom_site_calc_flag
_atom_site_refinement_flags
C1 C 0.777(3) 0.5604(9) 0.1806(8) 0.047(2) Uani 1 1 d .
H1 H 0.8989 0.6180 0.1597 0.057 Uiso 1 1 calc R
C2 C 0.699(3) 0.5688(9) 0.2736(8) 0.047(2) Uani 1 1 d .
H2 H 0.7697 0.6336 0.3131 0.056 Uiso 1 1 calc R
C3 C 0.432(2) 0.4008(10) 0.2507(8) 0.045(2) Uani 1 1 d .
H3 H 0.3134 0.3434 0.2728 0.054 Uiso 1 1 calc R
C4 C 0.502(2) 0.3907(9) 0.1560(8) 0.043(2) Uani 1 1 d .
C5 C 0.378(2) 0.2874(10) 0.0909(8) 0.043(2) Uani 1 1 d .
C6 C 0.455(2) 0.1944(9) -0.0738(7) 0.040(2) Uani 1 1 d .
C7 C 0.302(3) 0.0924(9) -0.0634(8) 0.045(2) Uani 1 1 d .
H7 H 0.2016 0.0816 -0.0075 0.053 Uiso 1 1 calc R
C8 C 0.305(2) 0.0080(9) -0.1393(8) 0.044(2) Uani 1 1 d .
H8 H 0.2053 -0.0611 -0.1350 0.052 Uiso 1 1 calc R
C9 C 0.458(2) 0.0265(9) -0.2230(7) 0.042(2) Uani 1 1 d .
C10 C 0.475(3) -0.0591(10) -0.3024(8) 0.051(3) Uani 1 1 d .
H10 H 0.3845 -0.1299 -0.3004 0.061 Uiso 1 1 calc R
C11 C 0.630(3) -0.0344(11) -0.3825(8) 0.055(3) Uani 1 1 d .
H11 H 0.6499 -0.0890 -0.4346 0.066 Uiso 1 1 calc R
C12 C 0.756(3) 0.0732(11) -0.3841(8) 0.051(3) Uani 1 1 d .
H12 H 0.8564 0.0889 -0.4387 0.061 Uiso 1 1 calc R
C13 C 0.740(2) 0.1575(10) -0.3090(8) 0.046(2) Uani 1 1 d .
H13 H 0.8238 0.2285 -0.3133 0.055 Uiso 1 1 calc R
C14 C 0.594(2) 0.1342(9) -0.2254(7) 0.037(2) Uani 1 1 d .
N1 N 0.678(2) 0.4693(8) 0.1193(6) 0.0423(19) Uani 1 1 d .
N2 N 0.532(2) 0.4924(8) 0.3111(6) 0.049(2) Uani 1 1 d .
N3 N 0.486(2) 0.2832(8) 0.0007(6) 0.047(2) Uani 1 1 d .
H3B H 0.5856 0.3427 -0.0119 0.056 Uiso 1 1 calc R
N4 N 0.598(2) 0.2181(8) -0.1501(6) 0.0417(19) Uani 1 1 d .
O1 O 0.202(2) 0.2191(8) 0.1200(6) 0.063(2) Uani 1 1 d .
Br1 Br 0.9106(2) 0.66266(9) 0.52425(8) 0.0492(3) Uani 1 1 d .
Hg1 Hg 0.5000 0.5000 0.5000 0.0439(2) Uani 1 2 d S

loop_
_atom_site_aniso_label
_atom_site_aniso_U_11
_atom_site_aniso_U_22
_atom_site_aniso_U_33
_atom_site_aniso_U_23
_atom_site_aniso_U_13
_atom_site_aniso_U_12
C1 0.059(6) 0.031(6) 0.053(7) 0.013(5) 0.003(5) -0.002(5)
C2 0.057(5) 0.032(6) 0.048(6) -0.001(4) -0.004(4) -0.003(4)
C3 0.049(5) 0.044(6) 0.040(6) 0.008(5) 0.007(4) -0.007(4)
C4 0.041(4) 0.041(6) 0.047(6) 0.010(5) 0.009(4) 0.006(4)
C5 0.040(4) 0.047(6) 0.048(6) 0.023(5) 0.004(4) 0.002(4)
C6 0.037(4) 0.048(6) 0.036(5) 0.008(4) -0.001(3) -0.003(4)
C7 0.055(5) 0.040(6) 0.039(6) 0.012(4) 0.002(4) -0.011(4)
C8 0.053(5) 0.034(6) 0.042(6) 0.004(4) -0.002(4) -0.008(4)
C9 0.048(5) 0.040(6) 0.038(5) 0.005(4) -0.001(4) 0.003(4)
C10 0.064(6) 0.044(7) 0.041(6) -0.002(5) -0.006(5) 0.000(5)
C11 0.059(6) 0.061(8) 0.040(6) -0.012(5) -0.001(5) 0.013(5)
C12 0.062(6) 0.055(8) 0.033(6) 0.001(5) 0.005(4) 0.006(5)
C13 0.047(5) 0.046(6) 0.045(6) 0.010(5) 0.005(4) -0.007(4)
C14 0.040(4) 0.038(6) 0.035(5) 0.008(4) 0.002(3) -0.001(4)
N1 0.052(4) 0.036(5) 0.041(5) 0.012(4) 0.004(3) 0.003(4)
N2 0.055(5) 0.048(6) 0.039(5) -0.001(4) 0.002(4) -0.001(4)
N3 0.060(5) 0.044(5) 0.036(5) 0.007(4) 0.006(4) -0.007(4)
N4 0.050(4) 0.043(5) 0.034(4) 0.014(4) 0.002(3) 0.002(4)
O1 0.094(6) 0.046(5) 0.044(5) 0.001(4) 0.019(4) -0.023(4)
Br1 0.0475(5) 0.0412(7) 0.0556(7) -0.0003(5) 0.0042(4) -0.0065(5)
Hg1 0.0406(3) 0.0433(4) 0.0450(4) 0.0016(2) 0.0027(2) -0.0081(2)

loop_
_atom_type_symbol
_atom_type_description
_atom_type_scat_dispersion_real
_atom_type_scat_dispersion_imag
_atom_type_scat_source
C C 0.0033 0.0016 'International Tables Vol C Tables 4.2.6.8 and 6.1.1.4'
H H 0.0000 0.0000 'International Tables Vol C Tables 4.2.6.8 and 6.1.1.4'
N N 0.0061 0.0033 'International Tables Vol C Tables 4.2.6.8 and 6.1.1.4'
O O 0.0106 0.0060 'International Tables Vol C Tables 4.2.6.8 and 6.1.1.4'
Br Br -0.2901 2.4595 'International Tables Vol C Tables 4.2.6.8 and 6.1.1.4'
Hg Hg -2.3894 9.2266 'International Tables Vol C Tables 4.2.6.8 and 6.1.1.4'

loop_
_geom_angle_atom_site_label_1
_geom_angle_atom_site_label_2
_geom_angle_atom_site_label_3
_geom_angle
_geom_angle_site_symmetry_1
_geom_angle_site_symmetry_3
N1 C1 C2 120.4(10) . .
N1 C1 H1 119.8 . .
C2 C1 H1 119.8 . .
N2 C2 C1 125.1(10) . .
N2 C2 H2 117.4 . .
C1 C2 H2 117.4 . .
N2 C3 C4 121.2(10) . .
N2 C3 H3 119.4 . .
C4 C3 H3 119.4 . .
N1 C4 C3 122.7(10) . .
N1 C4 C5 118.1(9) . .
C3 C4 C5 119.2(9) . .
O1 C5 N3 126.5(11) . .
O1 C5 C4 119.8(10) . .
N3 C5 C4 113.7(9) . .
N4 C6 C7 125.8(10) . .
N4 C6 N3 112.1(9) . .
C7 C6 N3 122.1(9) . .
C8 C7 C6 117.5(9) . .
C8 C7 H7 121.2 . .
C6 C7 H7 121.2 . .
C7 C8 C9 120.1(10) . .
C7 C8 H8 120.0 . .
C9 C8 H8 120.0 . .
C8 C9 C14 116.8(10) . .
C8 C9 C10 122.0(10) . .
C14 C9 C10 121.2(9) . .
C11 C10 C9 118.6(11) . .
C11 C10 H10 120.7 . .
C9 C10 H10 120.7 . .
C10 C11 C12 119.3(11) . .
C10 C11 H11 120.4 . .
C12 C11 H11 120.4 . .
C13 C12 C11 123.3(10) . .
C13 C12 H12 118.4 . .
C11 C12 H12 118.4 . .
C12 C13 C14 118.9(11) . .
C12 C13 H13 120.6 . .
C14 C13 H13 120.6 . .
N4 C14 C9 123.6(9) . .
N4 C14 C13 117.6(9) . .
C9 C14 C13 118.7(10) . .
C4 N1 C1 115.5(9) . .
C2 N2 C3 115.1(9) . .
C5 N3 C6 128.4(9) . .
C5 N3 H3B 115.8 . .
C6 N3 H3B 115.8 . .
C6 N4 C14 116.1(9) . .
Hg1 Br1 Hg1 88.45(4) . 1_655
Br1 Hg1 Br1 180.0 . 2_666
Br1 Hg1 Br1 88.45(4) . 1_455
Br1 Hg1 Br1 91.55(4) 2_666 1_455
Br1 Hg1 Br1 91.55(4) . 2_766
Br1 Hg1 Br1 88.45(4) 2_666 2_766
Br1 Hg1 Br1 180.0 1_455 2_766

loop_
_geom_bond_atom_site_label_1
_geom_bond_atom_site_label_2
_geom_bond_distance
_geom_bond_site_symmetry_2
C1 N1 1.349(15) .
C1 C2 1.371(16) .
C1 H1 0.9300 .
C2 N2 1.314(14) .
C2 H2 0.9300 .
C3 N2 1.346(15) .
C3 C4 1.386(15) .
C3 H3 0.9300 .
C4 N1 1.345(13) .
C4 C5 1.507(16) .
C5 O1 1.197(12) .
C5 N3 1.371(14) .
C6 N4 1.314(12) .
C6 C7 1.397(14) .
C6 N3 1.402(14) .
C7 C8 1.382(16) .
C7 H7 0.9300 .
C8 C9 1.407(14) .
C8 H8 0.9300 .
C9 C14 1.410(15) .
C9 C10 1.430(16) .
C10 C11 1.387(17) .
C10 H10 0.9300 .
C11 C12 1.395(18) .
C11 H11 0.9300 .
C12 C13 1.377(17) .
C12 H12 0.9300 .
C13 C14 1.410(13) .
C13 H13 0.9300 .
C14 N4 1.372(14) .
N3 H3B 0.8600 .
Br1 Hg1 2.4870(12) .
Br1 Hg1 3.1150(13) 1_655
Hg1 Br1 2.4870(12) 2_666
Hg1 Br1 3.1150(13) 1_455
Hg1 Br1 3.1150(13) 2_766

loop_
_geom_torsion_atom_site_label_1
_geom_torsion_atom_site_label_2
_geom_torsion_atom_site_label_3
_geom_torsion_atom_site_label_4
_geom_torsion
_geom_torsion_site_symmetry_1
_geom_torsion_site_symmetry_4
N1 C1 C2 N2 0.9(18) . .
N2 C3 C4 N1 1.4(17) . .
N2 C3 C4 C5 -178.9(9) . .
N1 C4 C5 O1 -175.0(10) . .
C3 C4 C5 O1 5.3(16) . .
N1 C4 C5 N3 4.6(14) . .
C3 C4 C5 N3 -175.1(9) . .
N4 C6 C7 C8 1.1(16) . .
N3 C6 C7 C8 -175.7(10) . .
C6 C7 C8 C9 0.0(15) . .
C7 C8 C9 C14 -1.9(14) . .
C7 C8 C9 C10 178.3(10) . .
C8 C9 C10 C11 179.9(10) . .
C14 C9 C10 C11 0.1(15) . .
C9 C10 C11 C12 -1.6(16) . .
C10 C11 C12 C13 1.0(18) . .
C11 C12 C13 C14 1.1(17) . .
C8 C9 C14 N4 3.1(14) . .
C10 C9 C14 N4 -177.1(9) . .
C8 C9 C14 C13 -177.9(9) . .
C10 C9 C14 C13 1.9(15) . .
C12 C13 C14 N4 176.6(10) . .
C12 C13 C14 C9 -2.5(14) . .
C3 C4 N1 C1 -1.3(15) . .
C5 C4 N1 C1 179.1(8) . .
C2 C1 N1 C4 0.2(16) . .
C1 C2 N2 C3 -0.7(17) . .
C4 C3 N2 C2 -0.4(16) . .
O1 C5 N3 C6 -9.2(18) . .
C4 C5 N3 C6 171.2(9) . .
N4 C6 N3 C5 -177.8(9) . .
C7 C6 N3 C5 -0.6(16) . .
C7 C6 N4 C14 -0.1(14) . .
N3 C6 N4 C14 177.0(9) . .
C9 C14 N4 C6 -2.1(13) . .
C13 C14 N4 C6 178.8(9) . .
Hg1 Br1 Hg1 Br1 57(12) 1_655 2_666
Hg1 Br1 Hg1 Br1 180.0 1_655 1_455
Hg1 Br1 Hg1 Br1 0.0 1_655 2_766
